data_7234442
loop_
_publ_author_name
'Arabiani, Mohsin Razakbhai'
'Bal Raju, K.'
'Bhunia, Surojit'
'Teja, Pyla Kranthi'
'Lodagekar, Anurag'
'Chavan, Rahul B.'
'Shastri, Nalini R.'
'Reddy, Chilla Malla'
'Shelat, Pragna'
'Dave, Divyang'

_publ_section_title
;
 Brexpiprazole-Catechol Cocrystal: Structure Elucidation, Excipient
 Compatibility and Stability
;
_journal_name_full CrystEngComm
_journal_paper_doi 10.1039/C9CE01182J
_journal_year 2019
_chemical_formula_moiety 'C25 H27 N3 O2 S, C6 H6 O2'
_chemical_formula_sum 'C31 H33 N3 O4 S'
_chemical_formula_weight 543.66
_chemical_name_systematic 'Brexpiprazole Catechol Co-crystal'
_space_group_crystal_system monoclinic
_space_group_IT_number 14
_space_group_name_Hall '-P 2ybc'
_space_group_name_H-M_alt 'P 1 21/c 1'
_symmetry_space_group_name_Hall '-P 2ybc'
_symmetry_space_group_name_H-M 'P 1 21/c 1'
_atom_sites_solution_hydrogens mixed
_atom_sites_solution_primary iterative
_audit_creation_date 2019-02-07
_audit_creation_method
;
Olex2 1.2
(compiled 2018.05.29 svn.r3508 for OlexSys, GUI svn.r5506)
;
_audit_update_record
;
2019-02-07 deposited with the CCDC.    2019-10-03 downloaded from the CCDC.
;
_cell_angle_alpha 90
_cell_angle_beta 102.918(5)
_cell_angle_gamma 90
_cell_formula_units_Z 4
_cell_length_a 12.1386(6)
_cell_length_b 18.4630(9)
_cell_length_c 13.0343(6)
_cell_measurement_reflns_used 4322
_cell_measurement_temperature 293(2)
_cell_measurement_theta_max 24.8950
_cell_measurement_theta_min 2.0140
_cell_volume 2847.2(2)
_computing_cell_refinement 'CrysAlisPro 1.171.38.43 (Rigaku OD, 2015)'
_computing_data_collection 'CrysAlisPro 1.171.38.43 (Rigaku OD, 2015)'
_computing_data_reduction 'CrysAlisPro 1.171.38.43 (Rigaku OD, 2015)'
_computing_molecular_graphics 'Olex2 (Dolomanov et al., 2009)'
_computing_publication_material 'Olex2 (Dolomanov et al., 2009)'
_computing_structure_refinement 'ShelXL (Sheldrick, 2015)'
_computing_structure_solution 'olex2.solve (Bourhis et al., 2015)'
_diffrn_ambient_temperature 293(2)
_diffrn_detector 'CCD plate'
_diffrn_detector_area_resol_mean 7.9580
_diffrn_detector_type Eos
_diffrn_measured_fraction_theta_full 0.994
_diffrn_measured_fraction_theta_max 0.902
_diffrn_measurement_details
;
List of Runs (angles in degrees, time in seconds):

  # Type    Start    End  Width  t~exp~   \w     \q     \k     \f   Frames
#--------------------------------------------------------------------------
  1  \w   -122.00 -55.00   1.00   40.00    --  -25.76 178.00-120.00   67
  2  \w    -20.00  83.00   1.00   40.00    --   27.17 -99.00-180.00  103
  3  \w    -59.00 115.00   1.00   40.00    --   27.17  19.00 -30.00  174
  4  \w    -11.00  39.00   1.00   40.00    --   27.17  57.00 120.00   50
;
_diffrn_measurement_device 'four-circle diffractometer'
_diffrn_measurement_device_type 'SuperNova, Dual, Cu at zero, Eos'
_diffrn_measurement_method '\w scans'
_diffrn_orient_matrix_type 'CrysAlisPro convention (1999,Acta A55,543-557)'
_diffrn_orient_matrix_UB_11 0.0282622000
_diffrn_orient_matrix_UB_12 0.0319185000
_diffrn_orient_matrix_UB_13 0.0219723000
_diffrn_orient_matrix_UB_21 -0.0431849000
_diffrn_orient_matrix_UB_22 0.0213673000
_diffrn_orient_matrix_UB_23 -0.0315410000
_diffrn_orient_matrix_UB_31 -0.0305164000
_diffrn_orient_matrix_UB_32 -0.0006569000
_diffrn_orient_matrix_UB_33 0.0404813000
_diffrn_radiation_monochromator mirror
_diffrn_radiation_probe x-ray
_diffrn_radiation_type MoK\a
_diffrn_radiation_wavelength 0.71073
_diffrn_reflns_av_R_equivalents 0.0333
_diffrn_reflns_av_unetI/netI 0.0443
_diffrn_reflns_Laue_measured_fraction_full 0.994
_diffrn_reflns_Laue_measured_fraction_max 0.902
_diffrn_reflns_limit_h_max 14
_diffrn_reflns_limit_h_min -15
_diffrn_reflns_limit_k_max 23
_diffrn_reflns_limit_k_min -22
_diffrn_reflns_limit_l_max 16
_diffrn_reflns_limit_l_min -15
_diffrn_reflns_number 15248
_diffrn_reflns_point_group_measured_fraction_full 0.994
_diffrn_reflns_point_group_measured_fraction_max 0.902
_diffrn_reflns_theta_full 25.242
_diffrn_reflns_theta_max 27.405
_diffrn_reflns_theta_min 1.946
_diffrn_source 'micro-focus sealed X-ray tube'
_diffrn_source_type 'SuperNova (Mo) X-ray Source'
_exptl_absorpt_coefficient_mu 0.154
_exptl_absorpt_correction_T_max 1.00000
_exptl_absorpt_correction_T_min 0.82703
_exptl_absorpt_correction_type multi-scan
_exptl_absorpt_process_details
;
CrysAlisPro 1.171.38.43 (Rigaku Oxford Diffraction, 2015)
Empirical absorption correction using spherical harmonics,
 implemented in SCALE3 ABSPACK scaling algorithm.
;
_exptl_crystal_colour colourless
_exptl_crystal_colour_primary colourless
_exptl_crystal_density_diffrn 1.268
_exptl_crystal_description needle
_exptl_crystal_F_000 1152
_exptl_crystal_recrystallization_method 'Re-crystallisation from solvent: THF'
_exptl_crystal_size_max 0.3
_exptl_crystal_size_mid 0.2
_exptl_crystal_size_min 0.1
_refine_diff_density_max 0.245
_refine_diff_density_min -0.253
_refine_diff_density_rms 0.034
_refine_ls_extinction_method none
_refine_ls_goodness_of_fit_ref 1.042
_refine_ls_hydrogen_treatment mixed
_refine_ls_matrix_type full
_refine_ls_number_parameters 357
_refine_ls_number_reflns 5850
_refine_ls_number_restraints 0
_refine_ls_restrained_S_all 1.042
_refine_ls_R_factor_all 0.0912
_refine_ls_R_factor_gt 0.0558
_refine_ls_shift/su_max 0.000
_refine_ls_shift/su_mean 0.000
_refine_ls_structure_factor_coef Fsqd
_refine_ls_weighting_details 'w=1/[\s^2^(Fo^2^)+(0.0316P)^2^+1.1834P] where P=(Fo^2^+2Fc^2^)/3'
_refine_ls_weighting_scheme calc
_refine_ls_wR_factor_gt 0.1087
_refine_ls_wR_factor_ref 0.1251
_reflns_Friedel_coverage 0.000
_reflns_number_gt 3835
_reflns_number_total 5850
_reflns_threshold_expression 'I > 2\s(I)'
_cod_data_source_file c9ce01182j2.cif
_cod_data_source_block sb_bxp_cat
_cod_original_cell_volume 2847.3(2)
_cod_database_code 7234442
_shelx_shelxl_version_number 2017/1
_chemical_oxdiff_formula 'C H N O'
_shelx_space_group_comment
;
The symmetry employed for this shelxl refinement is uniquely defined
by the following loop, which should always be used as a source of
symmetry information in preference to the above space-group names.
They are only intended as comments.
;
_shelx_estimated_absorpt_t_max 0.985
_shelx_estimated_absorpt_t_min 0.955
_reflns_odcompleteness_completeness 99.84
_reflns_odcompleteness_iscentric 1
_reflns_odcompleteness_theta 25.63
_olex2_refinement_description
;
1. Fixed Uiso
 At 1.2 times of:
  All C(H) groups, All C(H,H) groups, All N(H) groups
 At 1.5 times of:
  All O(H) groups
2.a Secondary CH2 refined with riding coordinates:
 C8AA(H8AA,H8AB), C2BA(H2BA,H2BB), C3BA(H3BA,H3BB), C9CA(H9CA,H9CB), C6BA(H6BA,
 H6BB), C1DA(H1DA,H1DB), C8BA(H8BA,H8BB), C1CA(H1CA,H1CB)
2.b Aromatic/amide H refined with riding coordinates:
 N1AA(H1AA), C2AA(H2AA), C4AA(H4AA), C7AA(H7AA), C0BA(H0BA), C0DA(H0DA),
 C2DA(H2DA), C3DA(H3DA), C9BA(H9BA), C0CA(H0CA), C4DA(H4DA), C2CA(H2CA),
 C3CA(H3CA), C4CA(H4CA), C5CA(H5CA)
2.c Idealised tetrahedral OH refined as rotating group:
 O0AA(H0AA)
;
_olex2_submission_special_instructions 'No special instructions were received'
_oxdiff_exptl_absorpt_empirical_details
;
Empirical correction (ABSPACK) includes:
- Absorption correction using spherical harmonics
- Frame scaling
;
_oxdiff_exptl_absorpt_empirical_full_max 1.339
_oxdiff_exptl_absorpt_empirical_full_min 0.751

loop_
_space_group_symop_operation_xyz
'x, y, z'
'-x, y+1/2, -z+1/2'
'-x, -y, -z'
'x, -y-1/2, z-1/2'

loop_
_atom_site_label
_atom_site_type_symbol
_atom_site_fract_x
_atom_site_fract_y
_atom_site_fract_z
_atom_site_U_iso_or_equiv
_atom_site_adp_type
_atom_site_occupancy
_atom_site_site_symmetry_order
_atom_site_calc_flag
_atom_site_refinement_flags_posn
S S -0.14989(7) 0.25007(5) 0.05770(7) 0.0937(3) Uani 1 1 d .
O2AA O 1.09408(13) 0.54993(9) 1.10098(12) 0.0565(4) Uani 1 1 d .
O3AA O 0.50037(13) 0.57662(9) 0.93040(12) 0.0537(4) Uani 1 1 d .
N1AA N 0.90346(15) 0.55379(10) 1.05658(13) 0.0446(4) Uani 1 1 d .
H1AA H 0.905385 0.524307 1.005927 0.054 Uiso 1 1 calc R
N0AA N 0.15514(14) 0.36984(10) 0.32817(14) 0.0455(5) Uani 1 1 d .
C2AA C 0.6871(2) 0.64878(13) 1.15919(18) 0.0527(6) Uani 1 1 d .
H2AA H 0.680856 0.677759 1.215979 0.063 Uiso 1 1 calc R
O O 0.72156(16) 0.43657(10) 0.74674(15) 0.0693(5) Uani 1 1 d .
O0AA O 0.60504(18) 0.40208(11) 0.55127(15) 0.0805(6) Uani 1 1 d .
H0AA H 0.648266 0.435889 0.571462 0.121 Uiso 1 1 calc GR
C6AA C 0.60033(19) 0.58779(12) 1.00027(17) 0.0439(5) Uani 1 1 d .
C4AA C 0.70226(18) 0.55938(11) 0.99101(16) 0.0424(5) Uani 1 1 d .
H4AA H 0.706635 0.528414 0.935791 0.051 Uiso 1 1 calc R
N2AA N 0.24508(15) 0.47603(10) 0.48901(15) 0.0479(5) Uani 1 1 d .
C5AA C 0.0163(2) 0.31274(12) 0.18680(18) 0.0498(6) Uani 1 1 d .
C7AA C 0.2091(2) 0.31646(13) 0.17328(19) 0.0552(6) Uani 1 1 d .
H7AA H 0.283889 0.329680 0.200091 0.066 Uiso 1 1 calc R
C8AA C 0.50128(19) 0.53899(13) 0.83484(17) 0.0491(6) Uani 1 1 d .
H8AA H 0.524446 0.489099 0.849788 0.059 Uiso 1 1 calc R
H8AB H 0.553937 0.561814 0.798812 0.059 Uiso 1 1 calc R
C7CA C 0.7939(2) 0.62284(12) 1.15221(17) 0.0451(5) Uani 1 1 d .
C9AA C 1.0031(2) 0.57263(12) 1.12026(17) 0.0469(6) Uani 1 1 d .
C0BA C 0.5929(2) 0.63258(13) 1.08518(19) 0.0523(6) Uani 1 1 d .
H0BA H 0.523244 0.651186 1.090736 0.063 Uiso 1 1 calc R
C1BA C 0.12879(19) 0.33401(12) 0.22898(17) 0.0453(5) Uani 1 1 d .
C2BA C 0.2560(2) 0.50350(14) 0.59644(18) 0.0564(6) Uani 1 1 d .
H2BA H 0.210199 0.473703 0.631931 0.068 Uiso 1 1 calc R
H2BB H 0.225946 0.552345 0.592640 0.068 Uiso 1 1 calc R
C8CA C 0.66296(19) 0.37254(14) 0.7344(2) 0.0525(6) Uani 1 1 d .
C3BA C 0.27514(19) 0.37356(14) 0.37932(19) 0.0564(6) Uani 1 1 d .
H3BA H 0.313884 0.404365 0.338431 0.068 Uiso 1 1 calc R
H3BB H 0.307984 0.325512 0.381950 0.068 Uiso 1 1 calc R
C9CA C 0.10683(19) 0.44312(13) 0.32669(18) 0.0516(6) Uani 1 1 d .
H9CA H 0.026498 0.441297 0.295335 0.062 Uiso 1 1 calc R
H9CB H 0.142107 0.474667 0.283867 0.062 Uiso 1 1 calc R
C0DA C 0.8965(2) 0.64060(13) 1.22289(18) 0.0531(6) Uani 1 1 d .
H0DA H 0.894367 0.668829 1.281511 0.064 Uiso 1 1 calc R
C4BA C 0.6032(2) 0.35727(14) 0.6334(2) 0.0556(6) Uani 1 1 d .
C5BA C 0.79910(18) 0.57802(11) 1.06632(16) 0.0403(5) Uani 1 1 d .
C6BA C 0.3765(2) 0.50457(14) 0.66225(18) 0.0558(6) Uani 1 1 d .
H6BA H 0.403949 0.455261 0.674298 0.067 Uiso 1 1 calc R
H6BB H 0.424800 0.529744 0.623841 0.067 Uiso 1 1 calc R
C1DA C 0.38352(19) 0.54176(13) 0.76732(18) 0.0514(6) Uani 1 1 d .
H1DA H 0.360321 0.591900 0.755328 0.062 Uiso 1 1 calc R
H1DB H 0.331922 0.518352 0.803958 0.062 Uiso 1 1 calc R
C2DA C 0.9966(2) 0.61808(13) 1.20818(18) 0.0546(6) Uani 1 1 d .
H2DA H 1.062574 0.631994 1.255314 0.066 Uiso 1 1 calc R
C7BA C -0.0091(2) 0.27606(14) 0.0898(2) 0.0614(7) Uani 1 1 d .
C8BA C 0.12504(19) 0.47347(14) 0.43645(19) 0.0567(6) Uani 1 1 d .
H8BA H 0.093791 0.521989 0.433177 0.068 Uiso 1 1 calc R
H8BB H 0.084973 0.443751 0.477543 0.068 Uiso 1 1 calc R
C3DA C 0.1811(3) 0.27939(14) 0.0777(2) 0.0648(7) Uani 1 1 d .
H3DA H 0.237696 0.267937 0.042754 0.078 Uiso 1 1 calc R
C9BA C 0.5353(2) 0.24888(16) 0.6952(3) 0.0754(9) Uani 1 1 d .
H9BA H 0.490993 0.207336 0.682415 0.091 Uiso 1 1 calc R
C0CA C 0.6611(2) 0.32606(16) 0.8151(2) 0.0671(7) Uani 1 1 d .
H0CA H 0.702675 0.336269 0.882585 0.081 Uiso 1 1 calc R
C1CA C 0.2915(2) 0.40316(13) 0.48920(19) 0.0556(6) Uani 1 1 d .
H1CA H 0.254724 0.371478 0.530606 0.067 Uiso 1 1 calc R
H1CB H 0.371581 0.404214 0.521849 0.067 Uiso 1 1 calc R
C4DA C 0.0726(3) 0.25967(15) 0.0347(2) 0.0716(8) Uani 1 1 d .
H4DA H 0.054089 0.235886 -0.029746 0.086 Uiso 1 1 calc R
C2CA C 0.5389(2) 0.29512(15) 0.6142(3) 0.0675(8) Uani 1 1 d .
H2CA H 0.498292 0.284709 0.546479 0.081 Uiso 1 1 calc R
C3CA C -0.0811(2) 0.31817(14) 0.2316(2) 0.0656(7) Uani 1 1 d .
H3CA H -0.080438 0.340412 0.295735 0.079 Uiso 1 1 calc R
C4CA C 0.5965(3) 0.26305(16) 0.7959(3) 0.0796(9) Uani 1 1 d .
H4CA H 0.594628 0.230866 0.850341 0.095 Uiso 1 1 calc R
C5CA C -0.1735(2) 0.28751(17) 0.1706(3) 0.0865(10) Uani 1 1 d .
H5CA H -0.243559 0.286809 0.188250 0.104 Uiso 1 1 calc R
H H 0.794(3) 0.4347(19) 0.809(3) 0.132(13) Uiso 1 1 d .

loop_
_atom_site_aniso_label
_atom_site_aniso_U_11
_atom_site_aniso_U_22
_atom_site_aniso_U_33
_atom_site_aniso_U_23
_atom_site_aniso_U_13
_atom_site_aniso_U_12
S 0.0810(6) 0.0848(6) 0.0911(6) 0.0042(5) -0.0323(5) -0.0223(4)
O2AA 0.0449(9) 0.0677(11) 0.0506(10) -0.0190(8) -0.0025(8) 0.0018(8)
O3AA 0.0469(9) 0.0621(11) 0.0500(10) -0.0115(8) 0.0065(8) 0.0000(8)
N1AA 0.0455(11) 0.0478(11) 0.0371(10) -0.0130(9) 0.0021(8) -0.0011(9)
N0AA 0.0382(10) 0.0475(11) 0.0482(11) 0.0004(9) 0.0040(9) -0.0003(8)
C2AA 0.0663(16) 0.0489(14) 0.0451(14) -0.0132(11) 0.0170(12) -0.0006(12)
O 0.0610(11) 0.0685(13) 0.0687(12) 0.0002(10) -0.0062(10) -0.0148(10)
O0AA 0.0787(14) 0.0832(15) 0.0650(12) 0.0058(11) -0.0147(10) -0.0127(11)
C6AA 0.0466(13) 0.0438(13) 0.0403(13) -0.0040(10) 0.0073(11) -0.0048(10)
C4AA 0.0478(13) 0.0422(13) 0.0369(12) -0.0057(10) 0.0086(10) -0.0020(10)
N2AA 0.0408(10) 0.0500(12) 0.0482(11) -0.0030(9) -0.0002(9) 0.0040(9)
C5AA 0.0500(14) 0.0461(14) 0.0482(14) 0.0094(11) -0.0002(11) -0.0055(11)
C7AA 0.0606(16) 0.0507(15) 0.0570(15) 0.0018(12) 0.0190(13) -0.0088(12)
C8AA 0.0501(14) 0.0516(14) 0.0449(13) -0.0053(11) 0.0089(11) -0.0055(11)
C7CA 0.0567(14) 0.0396(13) 0.0380(12) -0.0059(10) 0.0086(11) -0.0044(11)
C9AA 0.0521(14) 0.0443(13) 0.0393(13) -0.0059(10) -0.0006(11) -0.0019(11)
C0BA 0.0543(15) 0.0517(15) 0.0534(15) -0.0074(12) 0.0176(12) 0.0022(12)
C1BA 0.0497(13) 0.0408(13) 0.0438(13) 0.0054(10) 0.0070(11) -0.0055(10)
C2BA 0.0506(14) 0.0642(17) 0.0519(15) -0.0052(13) 0.0058(12) 0.0013(12)
C8CA 0.0383(12) 0.0550(15) 0.0622(16) -0.0071(13) 0.0070(12) 0.0006(11)
C3BA 0.0440(13) 0.0589(16) 0.0615(16) -0.0078(13) 0.0017(12) 0.0055(11)
C9CA 0.0401(12) 0.0523(15) 0.0557(15) 0.0022(12) -0.0039(11) -0.0001(11)
C0DA 0.0678(17) 0.0486(14) 0.0400(13) -0.0144(11) 0.0058(12) -0.0036(12)
C4BA 0.0420(13) 0.0528(15) 0.0684(17) 0.0025(13) 0.0047(12) 0.0074(11)
C5BA 0.0479(13) 0.0377(12) 0.0343(11) -0.0018(9) 0.0070(10) -0.0019(10)
C6BA 0.0530(15) 0.0662(17) 0.0453(14) -0.0016(12) 0.0045(11) -0.0010(12)
C1DA 0.0494(14) 0.0513(15) 0.0501(14) -0.0012(11) 0.0037(11) -0.0022(11)
C2DA 0.0568(15) 0.0541(15) 0.0448(14) -0.0146(12) -0.0057(12) -0.0050(12)
C7BA 0.0712(18) 0.0509(16) 0.0508(15) 0.0099(12) -0.0103(14) -0.0076(13)
C8BA 0.0413(13) 0.0607(16) 0.0635(16) -0.0076(13) 0.0021(12) 0.0069(11)
C3DA 0.092(2) 0.0529(16) 0.0539(16) 0.0019(13) 0.0266(16) -0.0047(15)
C9BA 0.0536(17) 0.0509(17) 0.124(3) -0.0110(19) 0.0252(19) -0.0012(13)
C0CA 0.0678(18) 0.073(2) 0.0638(17) 0.0020(15) 0.0217(15) 0.0074(15)
C1CA 0.0474(14) 0.0563(15) 0.0550(15) -0.0029(12) -0.0059(12) 0.0075(11)
C4DA 0.115(3) 0.0542(17) 0.0399(14) 0.0044(12) 0.0054(16) -0.0091(17)
C2CA 0.0464(15) 0.0562(17) 0.091(2) -0.0105(16) -0.0040(14) 0.0034(13)
C3CA 0.0498(15) 0.0641(17) 0.0794(19) 0.0068(15) 0.0069(14) -0.0080(13)
C4CA 0.087(2) 0.062(2) 0.102(3) 0.0057(18) 0.049(2) 0.0062(17)
C5CA 0.0501(16) 0.084(2) 0.117(3) 0.011(2) -0.0008(17) -0.0147(15)

loop_
_atom_type_symbol
_atom_type_description
_atom_type_scat_dispersion_real
_atom_type_scat_dispersion_imag
_atom_type_scat_source
C C 0.0033 0.0016 'International Tables Vol C Tables 4.2.6.8 and 6.1.1.4'
H H 0.0000 0.0000 'International Tables Vol C Tables 4.2.6.8 and 6.1.1.4'
N N 0.0061 0.0033 'International Tables Vol C Tables 4.2.6.8 and 6.1.1.4'
O O 0.0106 0.0060 'International Tables Vol C Tables 4.2.6.8 and 6.1.1.4'
S S 0.1246 0.1234 'International Tables Vol C Tables 4.2.6.8 and 6.1.1.4'

loop_
_geom_angle_atom_site_label_1
_geom_angle_atom_site_label_2
_geom_angle_atom_site_label_3
_geom_angle
C5CA S C7BA 91.50(14)
C6AA O3AA C8AA 118.55(17)
C9AA N1AA C5BA 125.19(18)
C1BA N0AA C3BA 115.77(18)
C1BA N0AA C9CA 114.02(18)
C3BA N0AA C9CA 108.42(18)
C0BA C2AA C7CA 121.6(2)
O3AA C6AA C4AA 124.72(19)
O3AA C6AA C0BA 114.4(2)
C4AA C6AA C0BA 120.9(2)
C6AA C4AA C5BA 118.5(2)
C8BA N2AA C2BA 109.00(17)
C1CA N2AA C2BA 111.40(19)
C1CA N2AA C8BA 108.34(18)
C1BA C5AA C3CA 129.5(2)
C7BA C5AA C1BA 118.9(2)
C7BA C5AA C3CA 111.4(2)
C1BA C7AA C3DA 121.8(2)
O3AA C8AA C1DA 107.60(18)
C2AA C7CA C0DA 124.8(2)
C2AA C7CA C5BA 117.3(2)
C5BA C7CA C0DA 117.8(2)
O2AA C9AA N1AA 119.8(2)
O2AA C9AA C2DA 124.2(2)
N1AA C9AA C2DA 116.0(2)
C2AA C0BA C6AA 120.0(2)
C5AA C1BA N0AA 119.0(2)
C7AA C1BA N0AA 123.1(2)
C7AA C1BA C5AA 117.8(2)
N2AA C2BA C6BA 114.39(19)
O C8CA C4BA 115.8(2)
C0CA C8CA O 123.4(2)
C0CA C8CA C4BA 120.8(2)
N0AA C3BA C1CA 110.95(19)
N0AA C9CA C8BA 110.84(19)
C2DA C0DA C7CA 122.1(2)
O0AA C4BA C8CA 121.9(2)
O0AA C4BA C2CA 118.2(3)
C2CA C4BA C8CA 119.8(3)
N1AA C5BA C4AA 120.20(19)
N1AA C5BA C7CA 118.1(2)
C4AA C5BA C7CA 121.7(2)
C1DA C6BA C2BA 111.6(2)
C8AA C1DA C6BA 111.53(19)
C0DA C2DA C9AA 120.6(2)
C5AA C7BA S 110.9(2)
C4DA C7BA S 126.7(2)
C4DA C7BA C5AA 122.3(2)
N2AA C8BA C9CA 112.05(19)
C4DA C3DA C7AA 121.3(3)
C2CA C9BA C4CA 120.8(3)
C8CA C0CA C4CA 119.5(3)
N2AA C1CA C3BA 111.4(2)
C3DA C4DA C7BA 117.9(3)
C9BA C2CA C4BA 119.7(3)
C5CA C3CA C5AA 112.6(3)
C9BA C4CA C0CA 119.4(3)
C3CA C5CA S 113.7(2)

loop_
_geom_bond_atom_site_label_1
_geom_bond_atom_site_label_2
_geom_bond_distance
S C7BA 1.734(3)
S C5CA 1.707(4)
O2AA C9AA 1.257(3)
O3AA C6AA 1.360(3)
O3AA C8AA 1.429(3)
N1AA C9AA 1.351(3)
N1AA C5BA 1.376(3)
N0AA C1BA 1.424(3)
N0AA C3BA 1.462(3)
N0AA C9CA 1.473(3)
C2AA C7CA 1.404(3)
C2AA C0BA 1.354(3)
O C8CA 1.370(3)
O0AA C4BA 1.357(3)
C6AA C4AA 1.374(3)
C6AA C0BA 1.401(3)
C4AA C5BA 1.396(3)
N2AA C2BA 1.467(3)
N2AA C8BA 1.466(3)
N2AA C1CA 1.458(3)
C5AA C1BA 1.409(3)
C5AA C7BA 1.407(3)
C5AA C3CA 1.434(3)
C7AA C1BA 1.378(3)
C7AA C3DA 1.395(3)
C8AA C1DA 1.503(3)
C7CA C0DA 1.412(3)
C7CA C5BA 1.405(3)
C9AA C2DA 1.437(3)
C2BA C6BA 1.522(3)
C8CA C4BA 1.384(3)
C8CA C0CA 1.361(3)
C3BA C1CA 1.504(3)
C9CA C8BA 1.506(3)
C0DA C2DA 1.338(3)
C4BA C2CA 1.378(3)
C6BA C1DA 1.517(3)
C7BA C4DA 1.382(4)
C3DA C4DA 1.360(4)
C9BA C2CA 1.366(4)
C9BA C4CA 1.380(4)
C0CA C4CA 1.394(4)
C3CA C5CA 1.346(4)
